data_7239370
loop_
_publ_author_name
'Kovach, James'
'Brennessel, William W.'
'Jones, William D.'

_publ_section_title
;
 Bisindolines from the reaction of 3,5-dimethoxyaniline with vicinal
 diones
;
_journal_issue 3
_journal_name_full 'RSC Adv.'
_journal_page_first 1401
_journal_paper_doi 10.1039/C3RA45350B
_journal_volume 4
_journal_year 2014
_chemical_formula_moiety 'C22 H19 N O3'
_chemical_formula_sum 'C22 H19 N O3'
_chemical_formula_weight 345.38
_chemical_name_common jonjk48
_space_group_IT_number 14
_space_group_name_Hall '-P 2ybc'
_space_group_name_H-M_alt 'P 1 21/c 1'
_symmetry_cell_setting monoclinic
_symmetry_space_group_name_H-M 'P 1 21/c 1'
_atom_sites_solution_hydrogens geom
_atom_sites_solution_primary direct
_atom_sites_solution_secondary difmap
_audit_creation_method SHELXL-97
_cell_angle_alpha 90.00
_cell_angle_beta 99.090(5)
_cell_angle_gamma 90.00
_cell_formula_units_Z 4
_cell_length_a 8.4671(19)
_cell_length_b 23.820(5)
_cell_length_c 8.7557(18)
_cell_measurement_reflns_used 3489
_cell_measurement_temperature 100.0(1)
_cell_measurement_theta_max 32.85
_cell_measurement_theta_min 2.44
_cell_volume 1743.7(6)
_computing_cell_refinement 'SAINT (Bruker, 2008)'
_computing_data_collection 'APEX2 (Bruker, 2009)'
_computing_data_reduction 'SAINT (Bruker, 2008)'
_computing_molecular_graphics 'SHELXTL (Sheldrick, 2008)'
_computing_publication_material 'SHELXTL (Sheldrick, 2008)'
_computing_structure_refinement 'SHELXL-97 (Sheldrick, 2008)'
_computing_structure_solution 'SIR97 (Altomare et al., 1999)'
_diffrn_ambient_temperature 100.0(1)
_diffrn_measured_fraction_theta_full 1.000
_diffrn_measured_fraction_theta_max 1.000
_diffrn_measurement_device_type 'Bruker SMART APEX II CCD Platform'
_diffrn_measurement_method 'area detector, \w scans per \f'
_diffrn_radiation_monochromator graphite
_diffrn_radiation_source 'fine-focus sealed tube'
_diffrn_radiation_type MoK\a
_diffrn_radiation_wavelength 0.71073
_diffrn_reflns_av_R_equivalents 0.0851
_diffrn_reflns_av_sigmaI/netI 0.0802
_diffrn_reflns_limit_h_max 11
_diffrn_reflns_limit_h_min -11
_diffrn_reflns_limit_k_max 33
_diffrn_reflns_limit_k_min -29
_diffrn_reflns_limit_l_max 11
_diffrn_reflns_limit_l_min -12
_diffrn_reflns_number 17805
_diffrn_reflns_theta_full 29.57
_diffrn_reflns_theta_max 29.57
_diffrn_reflns_theta_min 2.44
_diffrn_standards_number 0
_exptl_absorpt_coefficient_mu 0.088
_exptl_absorpt_correction_T_max 0.9965
_exptl_absorpt_correction_T_min 0.9691
_exptl_absorpt_correction_type multi-scan
_exptl_absorpt_process_details 'SADABS (Sheldrick, 2008)'
_exptl_crystal_colour colorless
_exptl_crystal_density_diffrn 1.316
_exptl_crystal_density_method 'not measured'
_exptl_crystal_description plate
_exptl_crystal_F_000 728
_exptl_crystal_size_max 0.36
_exptl_crystal_size_mid 0.22
_exptl_crystal_size_min 0.04
_refine_diff_density_max 0.289
_refine_diff_density_min -0.249
_refine_diff_density_rms 0.053
_refine_ls_extinction_method none
_refine_ls_goodness_of_fit_ref 1.006
_refine_ls_hydrogen_treatment refall
_refine_ls_matrix_type full
_refine_ls_number_parameters 311
_refine_ls_number_reflns 4890
_refine_ls_number_restraints 0
_refine_ls_restrained_S_all 1.006
_refine_ls_R_factor_all 0.1076
_refine_ls_R_factor_gt 0.0516
_refine_ls_shift/su_max 0.001
_refine_ls_shift/su_mean 0.000
_refine_ls_structure_factor_coef Fsqd
_refine_ls_weighting_details 'calc w=1/[\s^2^(Fo^2^)+(0.0419P)^2^+0.0831P] where P=(Fo^2^+2Fc^2^)/3'
_refine_ls_weighting_scheme calc
_refine_ls_wR_factor_gt 0.0938
_refine_ls_wR_factor_ref 0.1126
_reflns_number_gt 2930
_reflns_number_total 4890
_reflns_threshold_expression >2sigma(I)
_cod_data_source_file c3ra45350b.txt
_cod_data_source_block 2
_cod_database_code 7239370

loop_
_symmetry_equiv_pos_as_xyz
'x, y, z'
'-x, y+1/2, -z+1/2'
'-x, -y, -z'
'x, -y-1/2, z-1/2'

loop_
_atom_site_label
_atom_site_type_symbol
_atom_site_fract_x
_atom_site_fract_y
_atom_site_fract_z
_atom_site_U_iso_or_equiv
_atom_site_adp_type
_atom_site_occupancy
_atom_site_symmetry_multiplicity
_atom_site_calc_flag
O1 O 0.05183(15) 0.34825(5) 0.14554(13) 0.0241(3) Uani 1 1 d
O2 O 0.53358(15) 0.59044(5) 0.29028(13) 0.0244(3) Uani 1 1 d
O3 O 0.20037(15) 0.50114(5) -0.14363(12) 0.0213(3) Uani 1 1 d
N1 N 0.15782(16) 0.45370(6) 0.38060(15) 0.0165(3) Uani 1 1 d
C1 C 0.12736(19) 0.40104(7) 0.37379(18) 0.0162(3) Uani 1 1 d
C2 C 0.1627(2) 0.36209(7) 0.24567(18) 0.0170(3) Uani 1 1 d
C3 C 0.05626(19) 0.37405(7) 0.49929(17) 0.0156(3) Uani 1 1 d
C4 C 0.0423(2) 0.31585(7) 0.50743(19) 0.0185(4) Uani 1 1 d
H4 H 0.076(2) 0.2926(7) 0.4276(19) 0.017(5) Uiso 1 1 d
C5 C -0.0143(2) 0.29051(8) 0.6307(2) 0.0216(4) Uani 1 1 d
H5 H -0.025(2) 0.2492(8) 0.6366(19) 0.023(5) Uiso 1 1 d
C6 C -0.0573(2) 0.32361(8) 0.7479(2) 0.0217(4) Uani 1 1 d
H6 H -0.094(2) 0.3059(8) 0.834(2) 0.027(5) Uiso 1 1 d
C7 C -0.0459(2) 0.38149(8) 0.74022(19) 0.0197(4) Uani 1 1 d
H7 H -0.076(2) 0.4054(7) 0.819(2) 0.020(5) Uiso 1 1 d
C8 C 0.0102(2) 0.40673(8) 0.61720(18) 0.0177(4) Uani 1 1 d
H8 H 0.019(2) 0.4482(9) 0.611(2) 0.034(6) Uiso 1 1 d
C9 C 0.3275(2) 0.34073(7) 0.25213(18) 0.0190(4) Uani 1 1 d
C10 C 0.3612(2) 0.30153(8) 0.1436(2) 0.0267(4) Uani 1 1 d
H10 H 0.270(2) 0.2901(8) 0.062(2) 0.023(5) Uiso 1 1 d
C11 C 0.5145(3) 0.28047(9) 0.1518(2) 0.0343(5) Uani 1 1 d
H11 H 0.539(3) 0.2545(9) 0.082(2) 0.047(7) Uiso 1 1 d
C12 C 0.6354(3) 0.29858(9) 0.2676(2) 0.0324(5) Uani 1 1 d
H12 H 0.739(3) 0.2841(9) 0.274(2) 0.042(6) Uiso 1 1 d
C13 C 0.6032(2) 0.33708(8) 0.3759(2) 0.0265(4) Uani 1 1 d
H13 H 0.687(2) 0.3499(8) 0.460(2) 0.032(6) Uiso 1 1 d
C14 C 0.4492(2) 0.35812(8) 0.3689(2) 0.0206(4) Uani 1 1 d
H14 H 0.422(2) 0.3834(7) 0.444(2) 0.020(5) Uiso 1 1 d
C15 C 0.2319(2) 0.48227(7) 0.26843(18) 0.0159(3) Uani 1 1 d
C16 C 0.3488(2) 0.52125(7) 0.32529(18) 0.0171(4) Uani 1 1 d
H16 H 0.3772(19) 0.5249(7) 0.4370(18) 0.010(4) Uiso 1 1 d
C17 C 0.4185(2) 0.55366(7) 0.22349(18) 0.0180(4) Uani 1 1 d
C18 C 0.3721(2) 0.54896(7) 0.06442(18) 0.0177(4) Uani 1 1 d
H18 H 0.420(2) 0.5715(7) -0.0061(18) 0.013(4) Uiso 1 1 d
C19 C 0.2544(2) 0.50977(7) 0.00987(18) 0.0170(4) Uani 1 1 d
C20 C 0.1834(2) 0.47648(7) 0.10975(19) 0.0177(3) Uani 1 1 d
H20 H 0.096(2) 0.4520(7) 0.0691(19) 0.019(5) Uiso 1 1 d
C21 C 0.5978(2) 0.62880(9) 0.1907(2) 0.0255(4) Uani 1 1 d
H21A H 0.672(2) 0.6542(8) 0.258(2) 0.027(5) Uiso 1 1 d
H21B H 0.660(3) 0.6085(9) 0.116(2) 0.038(6) Uiso 1 1 d
H21C H 0.509(3) 0.6525(8) 0.133(2) 0.031(5) Uiso 1 1 d
C22 C 0.2523(2) 0.53966(8) -0.2504(2) 0.0214(4) Uani 1 1 d
H22A H 0.202(2) 0.5281(8) -0.350(2) 0.025(5) Uiso 1 1 d
H22B H 0.219(2) 0.5792(9) -0.227(2) 0.026(5) Uiso 1 1 d
H22C H 0.368(2) 0.5369(7) -0.2436(18) 0.019(5) Uiso 1 1 d

loop_
_atom_site_aniso_label
_atom_site_aniso_U_11
_atom_site_aniso_U_22
_atom_site_aniso_U_33
_atom_site_aniso_U_23
_atom_site_aniso_U_13
_atom_site_aniso_U_12
O1 0.0298(7) 0.0218(7) 0.0197(6) -0.0008(5) 0.0004(5) -0.0045(6)
O2 0.0273(7) 0.0261(7) 0.0191(6) 0.0012(5) 0.0019(5) -0.0106(6)
O3 0.0281(7) 0.0225(7) 0.0133(5) 0.0006(5) 0.0034(5) -0.0062(5)
N1 0.0171(7) 0.0168(7) 0.0164(6) 0.0012(6) 0.0052(5) 0.0014(6)
C1 0.0146(8) 0.0184(9) 0.0152(7) 0.0006(6) 0.0016(6) 0.0017(7)
C2 0.0234(9) 0.0127(8) 0.0158(7) 0.0021(6) 0.0058(7) -0.0017(7)
C3 0.0147(8) 0.0159(8) 0.0160(7) 0.0008(6) 0.0021(6) 0.0004(7)
C4 0.0202(9) 0.0182(9) 0.0177(8) -0.0011(7) 0.0047(7) 0.0016(7)
C5 0.0247(9) 0.0159(9) 0.0245(9) 0.0032(7) 0.0052(7) 0.0008(7)
C6 0.0239(10) 0.0217(10) 0.0204(8) 0.0053(7) 0.0062(7) 0.0001(8)
C7 0.0203(9) 0.0220(9) 0.0180(8) -0.0010(7) 0.0066(7) 0.0008(7)
C8 0.0179(8) 0.0171(9) 0.0187(8) 0.0012(7) 0.0043(7) 0.0015(7)
C9 0.0257(9) 0.0157(8) 0.0178(8) 0.0014(7) 0.0099(7) -0.0001(7)
C10 0.0355(11) 0.0220(10) 0.0254(9) -0.0045(8) 0.0134(9) -0.0022(8)
C11 0.0473(14) 0.0232(11) 0.0389(11) -0.0038(9) 0.0266(11) 0.0055(10)
C12 0.0309(12) 0.0259(11) 0.0446(12) 0.0078(9) 0.0191(10) 0.0101(9)
C13 0.0263(10) 0.0237(10) 0.0308(10) 0.0076(8) 0.0087(8) 0.0024(8)
C14 0.0244(9) 0.0184(9) 0.0205(8) 0.0009(7) 0.0083(7) 0.0023(7)
C15 0.0175(8) 0.0135(8) 0.0180(8) 0.0018(6) 0.0068(7) 0.0028(7)
C16 0.0193(8) 0.0179(9) 0.0139(7) -0.0015(6) 0.0017(7) 0.0018(7)
C17 0.0172(8) 0.0158(8) 0.0209(8) -0.0013(7) 0.0032(7) -0.0006(7)
C18 0.0200(9) 0.0168(9) 0.0175(8) 0.0020(7) 0.0063(7) -0.0008(7)
C19 0.0214(9) 0.0143(8) 0.0158(7) -0.0018(6) 0.0041(7) 0.0035(7)
C20 0.0172(8) 0.0158(8) 0.0202(8) -0.0001(7) 0.0036(7) -0.0003(7)
C21 0.0265(10) 0.0247(10) 0.0249(9) 0.0051(8) 0.0030(8) -0.0081(8)
C22 0.0242(10) 0.0243(10) 0.0161(8) 0.0039(7) 0.0045(7) -0.0030(8)

loop_
_atom_type_symbol
_atom_type_description
_atom_type_scat_dispersion_real
_atom_type_scat_dispersion_imag
_atom_type_scat_source
C C 0.0033 0.0016 'International Tables Vol C Tables 4.2.6.8 and 6.1.1.4'
H H 0.0000 0.0000 'International Tables Vol C Tables 4.2.6.8 and 6.1.1.4'
N N 0.0061 0.0033 'International Tables Vol C Tables 4.2.6.8 and 6.1.1.4'
O O 0.0106 0.0060 'International Tables Vol C Tables 4.2.6.8 and 6.1.1.4'

loop_
_geom_angle_atom_site_label_1
_geom_angle_atom_site_label_2
_geom_angle_atom_site_label_3
_geom_angle
C17 O2 C21 117.51(13)
C19 O3 C22 117.25(13)
C1 N1 C15 123.05(14)
N1 C1 C3 119.57(15)
N1 C1 C2 124.76(15)
C3 C1 C2 115.65(14)
O1 C2 C9 123.18(15)
O1 C2 C1 118.31(15)
C9 C2 C1 118.45(14)
C4 C3 C8 118.72(16)
C4 C3 C1 121.16(15)
C8 C3 C1 120.02(15)
C5 C4 C3 121.01(17)
C5 C4 H4 119.4(11)
C3 C4 H4 119.6(11)
C4 C5 C6 119.46(18)
C4 C5 H5 121.2(10)
C6 C5 H5 119.3(10)
C7 C6 C5 120.09(17)
C7 C6 H6 120.7(11)
C5 C6 H6 119.2(11)
C8 C7 C6 120.43(17)
C8 C7 H7 117.7(11)
C6 C7 H7 121.9(11)
C7 C8 C3 120.28(17)
C7 C8 H8 121.1(11)
C3 C8 H8 118.7(11)
C10 C9 C14 119.42(17)
C10 C9 C2 119.91(16)
C14 C9 C2 120.64(15)
C11 C10 C9 119.96(18)
C11 C10 H10 123.5(11)
C9 C10 H10 116.6(11)
C10 C11 C12 120.16(19)
C10 C11 H11 121.2(14)
C12 C11 H11 118.7(14)
C13 C12 C11 120.4(2)
C13 C12 H12 119.4(13)
C11 C12 H12 120.2(13)
C12 C13 C14 119.73(19)
C12 C13 H13 121.7(12)
C14 C13 H13 118.6(12)
C13 C14 C9 120.34(17)
C13 C14 H14 121.7(11)
C9 C14 H14 117.9(11)
C16 C15 C20 120.29(16)
C16 C15 N1 116.08(14)
C20 C15 N1 123.38(15)
C17 C16 C15 119.68(15)
C17 C16 H16 122.4(10)
C15 C16 H16 118.0(10)
O2 C17 C16 115.45(14)
O2 C17 C18 123.26(15)
C16 C17 C18 121.29(16)
C17 C18 C19 118.10(16)
C17 C18 H18 121.4(10)
C19 C18 H18 120.5(10)
O3 C19 C20 115.08(15)
O3 C19 C18 123.26(15)
C20 C19 C18 121.66(15)
C19 C20 C15 118.97(16)
C19 C20 H20 119.8(10)
C15 C20 H20 121.0(10)
O2 C21 H21A 107.2(11)
O2 C21 H21B 111.7(12)
H21A C21 H21B 108.9(16)
O2 C21 H21C 110.0(12)
H21A C21 H21C 107.9(15)
H21B C21 H21C 111.0(15)
O3 C22 H22A 105.8(12)
O3 C22 H22B 110.1(11)
H22A C22 H22B 110.7(15)
O3 C22 H22C 109.1(10)
H22A C22 H22C 109.9(15)
H22B C22 H22C 111.1(15)

loop_
_geom_bond_atom_site_label_1
_geom_bond_atom_site_label_2
_geom_bond_distance
O1 C2 1.2243(19)
O2 C17 1.3706(19)
O2 C21 1.428(2)
O3 C19 1.3651(19)
O3 C22 1.428(2)
N1 C1 1.280(2)
N1 C15 1.420(2)
C1 C3 1.481(2)
C1 C2 1.521(2)
C2 C9 1.478(2)
C3 C4 1.394(2)
C3 C8 1.397(2)
C4 C5 1.387(2)
C4 H4 0.969(18)
C5 C6 1.387(3)
C5 H5 0.991(19)
C6 C7 1.385(3)
C6 H6 0.957(19)
C7 C8 1.381(2)
C7 H7 0.956(18)
C8 H8 0.99(2)
C9 C10 1.394(2)
C9 C14 1.395(2)
C10 C11 1.382(3)
C10 H10 1.004(17)
C11 C12 1.390(3)
C11 H11 0.92(2)
C12 C13 1.377(3)
C12 H12 0.94(2)
C13 C14 1.389(3)
C13 H13 0.99(2)
C14 H14 0.949(18)
C15 C16 1.391(2)
C15 C20 1.392(2)
C16 C17 1.380(2)
C16 H16 0.973(15)
C17 C18 1.391(2)
C18 C19 1.393(2)
C18 H18 0.954(17)
C19 C20 1.386(2)
C20 H20 0.967(18)
C21 H21A 0.996(19)
C21 H21B 1.02(2)
C21 H21C 1.01(2)
C22 H22A 0.946(18)
C22 H22B 1.01(2)
C22 H22C 0.977(19)

loop_
_geom_torsion_atom_site_label_1
_geom_torsion_atom_site_label_2
_geom_torsion_atom_site_label_3
_geom_torsion_atom_site_label_4
_geom_torsion
C15 N1 C1 C3 177.33(14)
C15 N1 C1 C2 -1.0(2)
N1 C1 C2 O1 -102.2(2)
C3 C1 C2 O1 79.36(19)
N1 C1 C2 C9 80.6(2)
C3 C1 C2 C9 -97.83(18)
N1 C1 C3 C4 -170.83(15)
C2 C1 C3 C4 7.7(2)
N1 C1 C3 C8 5.5(2)
C2 C1 C3 C8 -176.01(15)
C8 C3 C4 C5 -0.7(3)
C1 C3 C4 C5 175.61(16)
C3 C4 C5 C6 -0.2(3)
C4 C5 C6 C7 1.0(3)
C5 C6 C7 C8 -0.8(3)
C6 C7 C8 C3 -0.1(3)
C4 C3 C8 C7 0.9(3)
C1 C3 C8 C7 -175.50(15)
O1 C2 C9 C10 -2.1(3)
C1 C2 C9 C10 174.93(16)
O1 C2 C9 C14 179.85(16)
C1 C2 C9 C14 -3.1(2)
C14 C9 C10 C11 -0.3(3)
C2 C9 C10 C11 -178.38(17)
C9 C10 C11 C12 -0.4(3)
C10 C11 C12 C13 0.8(3)
C11 C12 C13 C14 -0.3(3)
C12 C13 C14 C9 -0.4(3)
C10 C9 C14 C13 0.8(3)
C2 C9 C14 C13 178.81(16)
C1 N1 C15 C16 -137.82(17)
C1 N1 C15 C20 47.9(2)
C20 C15 C16 C17 -1.0(3)
N1 C15 C16 C17 -175.43(15)
C21 O2 C17 C16 -173.86(16)
C21 O2 C17 C18 5.5(2)
C15 C16 C17 O2 -179.34(15)
C15 C16 C17 C18 1.3(3)
O2 C17 C18 C19 179.60(15)
C16 C17 C18 C19 -1.1(3)
C22 O3 C19 C20 171.22(16)
C22 O3 C19 C18 -8.8(2)
C17 C18 C19 O3 -179.43(16)
C17 C18 C19 C20 0.6(2)
O3 C19 C20 C15 179.68(15)
C18 C19 C20 C15 -0.3(2)
C16 C15 C20 C19 0.5(2)
N1 C15 C20 C19 174.55(15)
